data_7000771
loop_
_publ_author_name
'Pan, Mei'
'Zheng, Xiang-Li'
'Liu, Yu'
'Liu, Wei-Sheng'
'Su, Cheng-Yong'

_publ_section_title
;
 Structural and photoluminescent studies of lanthanide complexes with
 tripodal triRNTB (N-substituted tris(benzimidazol-2-ylmethyl)amine):
 ligand substituent, anionic and secondary ligand effects
;
_journal_issue 12
_journal_name_full 'Dalton Transactions'
_journal_page_first 2157
_journal_page_last 2169
_journal_paper_doi 10.1039/b818322h
_journal_year 2009
_chemical_formula_sum 'C90 H78 Cl3 N14 O12 Tb'
_chemical_formula_weight 1812.93
_chemical_name_systematic
;
?
;
_space_group_IT_number 43
_symmetry_cell_setting orthorhombic
_symmetry_space_group_name_Hall 'F 2 -2d'
_symmetry_space_group_name_H-M 'F d d 2'
_atom_sites_solution_hydrogens geom
_atom_sites_solution_primary direct
_atom_sites_solution_secondary difmap
_audit_creation_method SHELXL-97
_cell_angle_alpha 90.00
_cell_angle_beta 90.00
_cell_angle_gamma 90.00
_cell_formula_units_Z 16
_cell_length_a 47.992(10)
_cell_length_b 57.798(12)
_cell_length_c 12.112(2)
_cell_measurement_temperature 293(2)
_cell_volume 33597(11)
_computing_cell_refinement BIOTEX
_computing_data_collection BIOTEX
_computing_data_reduction BIOTEX
_computing_structure_refinement 'SHELXL-97 (Sheldrick, 1997)'
_computing_structure_solution 'SHELXS-97 (Sheldrick, 1990)'
_diffrn_ambient_temperature 293(2)
_diffrn_measured_fraction_theta_full 0.899
_diffrn_measured_fraction_theta_max 0.899
_diffrn_measurement_device_type 'Rigaku IP'
_diffrn_radiation_monochromator graphite
_diffrn_radiation_source 'fine-focus sealed tube'
_diffrn_radiation_type MoK\a
_diffrn_radiation_wavelength 0.71073
_diffrn_reflns_av_R_equivalents 0.1228
_diffrn_reflns_av_sigmaI/netI 0.1375
_diffrn_reflns_limit_h_max 13
_diffrn_reflns_limit_h_min -55
_diffrn_reflns_limit_k_max 67
_diffrn_reflns_limit_k_min -67
_diffrn_reflns_limit_l_max 14
_diffrn_reflns_limit_l_min -13
_diffrn_reflns_number 18802
_diffrn_reflns_theta_full 24.50
_diffrn_reflns_theta_max 24.50
_diffrn_reflns_theta_min 1.65
_exptl_absorpt_coefficient_mu 1.009
_exptl_absorpt_correction_T_max 0.8885
_exptl_absorpt_correction_T_min 0.7517
_exptl_absorpt_correction_type empirical
_exptl_crystal_colour Colorless
_exptl_crystal_density_diffrn 1.434
_exptl_crystal_density_method 'not measured'
_exptl_crystal_description Prism
_exptl_crystal_F_000 14848
_exptl_crystal_size_max 0.30
_exptl_crystal_size_mid 0.15
_exptl_crystal_size_min 0.12
_refine_diff_density_max 0.885
_refine_diff_density_min -0.769
_refine_diff_density_rms 0.094
_refine_ls_abs_structure_details 'Flack H D (1983), Acta Cryst. A39, 876-881'
_refine_ls_abs_structure_Flack 0.465(14)
_refine_ls_extinction_method none
_refine_ls_goodness_of_fit_ref 1.110
_refine_ls_hydrogen_treatment geom
_refine_ls_matrix_type full
_refine_ls_number_parameters 872
_refine_ls_number_reflns 10602
_refine_ls_number_restraints 826
_refine_ls_restrained_S_all 1.151
_refine_ls_R_factor_all 0.1009
_refine_ls_R_factor_gt 0.0795
_refine_ls_shift/su_max 0.015
_refine_ls_shift/su_mean 0.008
_refine_ls_structure_factor_coef Fsqd
_refine_ls_weighting_details 'calc w=1/[\s^2^(Fo^2^)+(0.0830P)^2^+20.0000P] where P=(Fo^2^+2Fc^2^)/3'
_refine_ls_weighting_scheme calc
_refine_ls_wR_factor_gt 0.1810
_refine_ls_wR_factor_ref 0.1926
_reflns_number_gt 8576
_reflns_number_total 10602
_reflns_threshold_expression >2sigma(I)
_cod_data_source_file b818322h.txt
_cod_data_source_block 18
_cod_depositor_comments
;
The following automatic conversions were performed:
'_symmetry_cell_setting' value 'Orthorhombic' changed to 'orthorhombic'
according to '/home/saulius/struct/CIF-dictionaries/cif_core.dic'
dictionary named 'cif_core.dic' version 2.4.1 from 2010-06-29.

Automatic conversion script
Id: cif_fix_enum 1527 2010-12-29 10:47:43Z saulius 
;
_cod_original_cell_volume 33597(12)
_cod_original_sg_symbol_H-M Fdd2
_cod_database_code 7000771

loop_
_symmetry_equiv_pos_as_xyz
'x, y, z'
'-x, -y, z'
'x+1/4, -y+1/4, z+1/4'
'-x+1/4, y+1/4, z+1/4'
'x, y+1/2, z+1/2'
'-x, -y+1/2, z+1/2'
'x+1/4, -y+3/4, z+3/4'
'-x+1/4, y+3/4, z+3/4'
'x+1/2, y, z+1/2'
'-x+1/2, -y, z+1/2'
'x+3/4, -y+1/4, z+3/4'
'-x+3/4, y+1/4, z+3/4'
'x+1/2, y+1/2, z'
'-x+1/2, -y+1/2, z'
'x+3/4, -y+3/4, z+1/4'
'-x+3/4, y+3/4, z+1/4'

loop_
_atom_site_label
_atom_site_type_symbol
_atom_site_fract_x
_atom_site_fract_y
_atom_site_fract_z
_atom_site_U_iso_or_equiv
_atom_site_adp_type
_atom_site_occupancy
_atom_site_symmetry_multiplicity
_atom_site_calc_flag
_atom_site_refinement_flags
_atom_site_disorder_assembly
_atom_site_disorder_group
Tb1 Tb 0.933337(8) 0.144441(7) 0.39228(5) 0.05852(9) Uani 1 1 d . . .
N1 N 0.93567(13) 0.14627(12) 0.6108(7) 0.065(2) Uani 1 1 d . . .
N2 N 0.91494(14) 0.08423(12) 0.6270(6) 0.067(2) Uani 1 1 d . . .
N3 N 0.91279(13) 0.11065(12) 0.4909(5) 0.0563(19) Uani 1 1 d . . .
N4 N 0.88972(17) 0.19669(15) 0.6136(6) 0.085(3) Uani 1 1 d . . .
N5 N 0.91464(15) 0.17970(13) 0.4802(5) 0.063(2) Uani 1 1 d . . .
N6 N 1.01181(13) 0.15716(14) 0.5995(5) 0.066(2) Uani 1 1 d . . .
N7 N 0.98023(15) 0.14362(13) 0.4776(6) 0.070(2) Uani 1 1 d . . .
N8 N 0.92686(14) 0.14485(13) 0.1742(5) 0.058(2) Uani 1 1 d . . .
N9 N 0.88435(14) 0.14603(13) 0.3207(5) 0.063(2) Uani 1 1 d . . .
N10 N 0.85367(15) 0.16254(17) 0.2070(6) 0.083(3) Uani 1 1 d . . .
N11 N 0.96088(14) 0.17303(14) 0.2893(5) 0.067(2) Uani 1 1 d . . .
N12 N 0.98965(13) 0.18121(15) 0.1543(6) 0.080(2) Uani 1 1 d . . .
N13 N 0.94924(15) 0.10949(14) 0.2895(6) 0.073(2) Uani 1 1 d . . .
N14 N 0.94291(16) 0.08104(16) 0.1662(7) 0.089(3) Uani 1 1 d . . .
C1 C 0.90436(18) 0.16161(19) 0.1550(7) 0.086(3) Uani 1 1 d . . .
H1A H 0.9111 0.1772 0.1693 0.103 Uiso 1 1 calc R . .
H1B H 0.8983 0.1608 0.0787 0.103 Uiso 1 1 calc R . .
C2 C 0.88092(17) 0.15630(18) 0.2286(7) 0.067(3) Uani 1 1 d . . .
C3 C 0.85791(16) 0.14516(19) 0.3720(6) 0.075(3) Uani 1 1 d . . .
C4 C 0.84789(18) 0.13654(19) 0.4687(8) 0.075(3) Uani 1 1 d . . .
H4 H 0.8601 0.1296 0.5185 0.089 Uiso 1 1 calc R . .
C5 C 0.8209(2) 0.1378(3) 0.4930(13) 0.118(5) Uani 1 1 d . . .
H5 H 0.8144 0.1326 0.5610 0.142 Uiso 1 1 calc R . .
C6 C 0.8025(2) 0.1469(2) 0.4167(8) 0.096(4) Uani 1 1 d . . .
H6 H 0.7836 0.1471 0.4342 0.115 Uiso 1 1 calc R . .
C7 C 0.8105(2) 0.1555(3) 0.3186(9) 0.105(5) Uani 1 1 d . . .
H7 H 0.7978 0.1611 0.2672 0.126 Uiso 1 1 calc R . .
C8 C 0.8383(2) 0.1554(2) 0.2997(9) 0.092(4) Uani 1 1 d . . .
C16 C 0.92009(19) 0.12082(18) 0.1385(8) 0.079(3) Uani 1 1 d . . .
H16A H 0.9007 0.1175 0.1543 0.095 Uiso 1 1 calc R . .
H16B H 0.9229 0.1194 0.0595 0.095 Uiso 1 1 calc R . .
C17 C 0.93788(19) 0.10409(18) 0.1962(7) 0.069(3) Uani 1 1 d . . .
C18 C 0.96352(18) 0.0890(2) 0.3231(8) 0.079(3) Uani 1 1 d . . .
C19 C 0.97944(17) 0.0848(2) 0.4149(7) 0.082(3) Uani 1 1 d . . .
H19 H 0.9822 0.0963 0.4674 0.099 Uiso 1 1 calc R . .
C20 C 0.9915(2) 0.0628(2) 0.4283(11) 0.112(5) Uani 1 1 d . . .
H20 H 1.0022 0.0596 0.4903 0.135 Uiso 1 1 calc R . .
C21 C 0.9872(3) 0.0450(3) 0.3464(12) 0.145(6) Uani 1 1 d . . .
H21 H 0.9945 0.0302 0.3565 0.174 Uiso 1 1 calc R . .
C22 C 0.9720(3) 0.0502(2) 0.2531(12) 0.116(5) Uani 1 1 d . . .
H22 H 0.9700 0.0394 0.1970 0.139 Uiso 1 1 calc R . .
C23 C 0.9594(2) 0.0726(2) 0.2435(9) 0.083(3) Uani 1 1 d . . .
C24 C 0.9340(2) 0.0702(2) 0.0639(9) 0.093(3) Uani 1 1 d U . .
H24A H 0.9479 0.0590 0.0416 0.111 Uiso 1 1 calc R . .
H24B H 0.9329 0.0819 0.0067 0.111 Uiso 1 1 calc R . .
C25 C 0.90562(10) 0.05798(10) 0.0740(5) 0.092(3) Uani 1 1 d GU . .
C26 C 0.88124(10) 0.06762(10) 0.0325(4) 0.122(4) Uani 1 1 d GU . .
H26 H 0.8814 0.0825 0.0036 0.146 Uiso 1 1 calc R . .
C27 C 0.85660(11) 0.05500(11) 0.0344(6) 0.133(4) Uani 1 1 d GU . .
H27 H 0.8403 0.0615 0.0066 0.160 Uiso 1 1 calc R . .
C28 C 0.85633(11) 0.03272(11) 0.0776(7) 0.134(4) Uani 1 1 d GU . .
H28 H 0.8398 0.0243 0.0788 0.160 Uiso 1 1 calc R . .
C29 C 0.88072(12) 0.02307(10) 0.1190(6) 0.132(4) Uani 1 1 d GU . .
H29 H 0.8805 0.0082 0.1480 0.159 Uiso 1 1 calc R . .
C30 C 0.90536(11) 0.03570(10) 0.1172(5) 0.121(4) Uani 1 1 d GU . .
H30 H 0.9217 0.0292 0.1449 0.145 Uiso 1 1 calc R . .
C9 C 0.84181(15) 0.17384(11) 0.1091(9) 0.111(4) Uani 1 1 d GDU . .
H9A H 0.8559 0.1743 0.0515 0.133 Uiso 1 1 calc R . .
H9B H 0.8264 0.1646 0.0820 0.133 Uiso 1 1 calc R . .
C10 C 0.83212(11) 0.19705(14) 0.1303(6) 0.125(3) Uani 1 1 d GDU . .
C11 C 0.81780(11) 0.20767(18) 0.0444(7) 0.173(5) Uani 1 1 d GDU . .
H11 H 0.8148 0.1998 -0.0214 0.208 Uiso 1 1 calc R . .
C12 C 0.80791(14) 0.23012(18) 0.0569(10) 0.195(5) Uani 1 1 d GDU . .
H12 H 0.7983 0.2372 -0.0006 0.234 Uiso 1 1 calc R . .
C13 C 0.81235(15) 0.24196(15) 0.1552(13) 0.193(5) Uani 1 1 d GDU . .
H13 H 0.8057 0.2570 0.1635 0.231 Uiso 1 1 calc R . .
C14 C 0.82667(14) 0.23134(19) 0.2411(11) 0.213(5) Uani 1 1 d GDU . .
H14 H 0.8296 0.2393 0.3069 0.255 Uiso 1 1 calc R . .
C15 C 0.83655(12) 0.20888(18) 0.2287(7) 0.187(5) Uani 1 1 d GDU . .
H15 H 0.8461 0.2018 0.2862 0.224 Uiso 1 1 calc R . .
C39 C 0.99756(12) 0.1858(3) 0.0474(9) 0.132(4) Uani 1 1 d GDU . .
H39A H 0.9898 0.2008 0.0280 0.158 Uiso 1 1 calc R . .
H39B H 0.9885 0.1745 0.0006 0.158 Uiso 1 1 calc R . .
C40 C 1.02798(15) 0.18620(15) 0.0164(4) 0.133(4) Uani 1 1 d GDU . .
C41 C 1.04852(16) 0.20169(16) -0.0164(5) 0.197(5) Uani 1 1 d GDU . .
H41 H 1.0448 0.2175 -0.0177 0.236 Uiso 1 1 calc R . .
C42 C 1.07465(15) 0.19359(17) -0.0474(5) 0.192(5) Uani 1 1 d GDU . .
H42 H 1.0884 0.2040 -0.0693 0.230 Uiso 1 1 calc R . .
C43 C 1.08023(15) 0.16999(18) -0.0455(5) 0.196(5) Uani 1 1 d GDU . .
H43 H 1.0977 0.1646 -0.0662 0.235 Uiso 1 1 calc R . .
C44 C 1.05968(15) 0.15450(16) -0.0127(5) 0.211(5) Uani 1 1 d GDU . .
H44 H 1.0634 0.1387 -0.0115 0.253 Uiso 1 1 calc R . .
C45 C 1.03356(14) 0.16260(15) 0.0182(4) 0.183(5) Uani 1 1 d GDU . .
H45 H 1.0198 0.1522 0.0402 0.220 Uiso 1 1 calc R . .
C9' C 0.9180(2) 0.07497(19) 0.7363(7) 0.082(3) Uani 1 1 d GDU . .
H9'1 H 0.8996 0.0722 0.7673 0.098 Uiso 1 1 calc R . .
H9'2 H 0.9272 0.0863 0.7824 0.098 Uiso 1 1 calc R . .
C10' C 0.93406(5) 0.05307(4) 0.73903(17) 0.094(3) Uani 1 1 d GDU . .
C11' C 0.95831(5) 0.04995(4) 0.67808(17) 0.129(4) Uani 1 1 d GDU . .
H11' H 0.9649 0.0618 0.6331 0.155 Uiso 1 1 calc R . .
C12' C 0.97274(5) 0.02914(4) 0.68439(19) 0.165(5) Uani 1 1 d GDU . .
H12' H 0.9890 0.0271 0.6436 0.198 Uiso 1 1 calc R . .
C13' C 0.96291(6) 0.01145(4) 0.7516(2) 0.161(5) Uani 1 1 d GDU . .
H13' H 0.9726 -0.0025 0.7559 0.194 Uiso 1 1 calc R . .
C14' C 0.93865(6) 0.01456(4) 0.8126(2) 0.142(4) Uani 1 1 d GDU . .
H14' H 0.9321 0.0027 0.8576 0.171 Uiso 1 1 calc R . .
C15' C 0.92423(5) 0.03538(4) 0.80628(18) 0.111(3) Uani 1 1 d GDU . .
H15' H 0.9080 0.0375 0.8471 0.134 Uiso 1 1 calc R . .
C31 C 0.95271(6) 0.15122(5) 0.11877(18) 0.082(3) Uani 1 1 d G . .
H31A H 0.9487 0.1572 0.0456 0.099 Uiso 1 1 calc R . .
H31B H 0.9646 0.1377 0.1110 0.099 Uiso 1 1 calc R . .
C32 C 0.96713(6) 0.16917(5) 0.1854(2) 0.060(2) Uani 1 1 d G . .
C33 C 0.97998(6) 0.19014(4) 0.3257(2) 0.071(3) Uani 1 1 d G . .
C34 C 0.98080(6) 0.20131(4) 0.4271(2) 0.090(4) Uani 1 1 d G . .
H34 H 0.9674 0.1988 0.4814 0.108 Uiso 1 1 calc R . .
C35 C 1.00323(6) 0.21674(4) 0.4427(3) 0.092(3) Uani 1 1 d G . .
H35 H 1.0045 0.2247 0.5094 0.110 Uiso 1 1 calc R . .
C36 C 1.02379(7) 0.22068(5) 0.3625(3) 0.113(5) Uani 1 1 d G . .
H36 H 1.0390 0.2301 0.3778 0.136 Uiso 1 1 calc R . .
C37 C 1.02107(7) 0.21020(5) 0.2597(3) 0.102(4) Uani 1 1 d G . .
H37 H 1.0332 0.2138 0.2024 0.122 Uiso 1 1 calc R . .
C38 C 0.99953(6) 0.19412(5) 0.2445(2) 0.077(3) Uani 1 1 d G . .
C1' C 0.93728(4) 0.12278(4) 0.66285(17) 0.068(3) Uani 1 1 d G . .
H1'1 H 0.9566 0.1180 0.6683 0.081 Uiso 1 1 calc R . .
H1'2 H 0.9296 0.1234 0.7368 0.081 Uiso 1 1 calc R . .
C2' C 0.92140(4) 0.10563(4) 0.59526(17) 0.070(3) Uani 1 1 d G . .
C3' C 0.89921(4) 0.09046(4) 0.46152(18) 0.062(3) Uani 1 1 d G . .
C4' C 0.88561(5) 0.08631(5) 0.35648(19) 0.074(3) Uani 1 1 d G . .
H4' H 0.8847 0.0975 0.3014 0.088 Uiso 1 1 calc R . .
C5' C 0.87390(5) 0.06418(5) 0.3438(2) 0.091(4) Uani 1 1 d G . .
H5' H 0.8650 0.0604 0.2782 0.109 Uiso 1 1 calc R . .
C6' C 0.87545(5) 0.04857(5) 0.4248(2) 0.088(3) Uani 1 1 d G . .
H6' H 0.8669 0.0343 0.4126 0.105 Uiso 1 1 calc R . .
C7' C 0.88888(5) 0.05175(4) 0.52768(19) 0.105(4) Uani 1 1 d G . .
H7' H 0.8899 0.0404 0.5821 0.126 Uiso 1 1 calc R . .
C8' C 0.90065(4) 0.07442(4) 0.53839(18) 0.066(3) Uani 1 1 d G . .
C16' C 0.96082(5) 0.15849(4) 0.65390(19) 0.058(2) Uani 1 1 d G . .
H16C H 0.9652 0.1532 0.7278 0.069 Uiso 1 1 calc R . .
H16D H 0.9576 0.1750 0.6564 0.069 Uiso 1 1 calc R . .
C17' C 0.98445(5) 0.15294(4) 0.57555(19) 0.064(3) Uani 1 1 d G . .
C18' C 1.00780(5) 0.14325(4) 0.4318(2) 0.065(3) Uani 1 1 d G . .
C19' C 1.01575(5) 0.13305(5) 0.3257(2) 0.074(3) Uani 1 1 d G . .
H19' H 1.0033 0.1268 0.2750 0.088 Uiso 1 1 calc R . .
C20' C 1.04612(5) 0.13410(5) 0.3105(2) 0.090(3) Uani 1 1 d G . .
H20' H 1.0532 0.1278 0.2455 0.108 Uiso 1 1 calc R . .
C21' C 1.06458(5) 0.14316(5) 0.3808(3) 0.097(3) Uani 1 1 d G . .
H21' H 1.0833 0.1436 0.3609 0.116 Uiso 1 1 calc R . .
C22' C 1.05585(5) 0.15264(5) 0.4917(2) 0.092(4) Uani 1 1 d G . .
H22' H 1.0679 0.1589 0.5438 0.111 Uiso 1 1 calc R . .
C23' C 1.02617(5) 0.15068(4) 0.5052(2) 0.065(3) Uani 1 1 d G . .
C24' C 1.02275(5) 0.16623(4) 0.7053(2) 0.080(3) Uani 1 1 d GU . .
H24C H 1.0410 0.1596 0.7195 0.096 Uiso 1 1 calc R . .
H24D H 1.0104 0.1617 0.7650 0.096 Uiso 1 1 calc R . .
C25' C 1.02511(6) 0.19276(7) 0.7022(3) 0.088(3) Uani 1 1 d GU . .
C26' C 1.04846(6) 0.20403(8) 0.6607(3) 0.104(3) Uani 1 1 d GU . .
H26' H 1.0633 0.1955 0.6329 0.125 Uiso 1 1 calc R . .
C27' C 1.04961(7) 0.22806(8) 0.6608(4) 0.113(3) Uani 1 1 d GU . .
H27' H 1.0652 0.2356 0.6330 0.136 Uiso 1 1 calc R . .
C28' C 1.02741(8) 0.24082(8) 0.7023(4) 0.123(4) Uani 1 1 d GU . .
H28' H 1.0282 0.2569 0.7024 0.147 Uiso 1 1 calc R . .
C29' C 1.00406(7) 0.22956(7) 0.7438(3) 0.111(3) Uani 1 1 d GU . .
H29' H 0.9892 0.2381 0.7716 0.133 Uiso 1 1 calc R . .
C30' C 1.00291(7) 0.20553(7) 0.7437(3) 0.099(3) Uani 1 1 d GU . .
H30' H 0.9873 0.1980 0.7715 0.118 Uiso 1 1 calc R . .
C31' C 0.91024(7) 0.15798(8) 0.6537(4) 0.062(2) Uani 1 1 d G . .
H31C H 0.9131 0.1629 0.7295 0.074 Uiso 1 1 calc R . .
H31D H 0.8945 0.1475 0.6517 0.074 Uiso 1 1 calc R . .
C32' C 0.90470(7) 0.17899(8) 0.5799(3) 0.066(3) Uani 1 1 d G . .
C33' C 0.90665(7) 0.20187(9) 0.4404(3) 0.074(3) Uani 1 1 d G . .
C34' C 0.91053(8) 0.21187(11) 0.3389(3) 0.101(4) Uani 1 1 d G . .
H34' H 0.9198 0.2043 0.2819 0.121 Uiso 1 1 calc R . .
C35' C 0.89911(9) 0.23511(11) 0.3263(4) 0.165(6) Uani 1 1 d G . .
H35' H 0.9032 0.2438 0.2637 0.198 Uiso 1 1 calc R . .
C36' C 0.88194(8) 0.24434(10) 0.4086(5) 0.174(5) Uani 1 1 d GU . .
H36' H 0.8729 0.2583 0.3944 0.208 Uiso 1 1 calc R . .
C37' C 0.87767(7) 0.23366(9) 0.5118(4) 0.167(5) Uani 1 1 d GU . .
H37' H 0.8675 0.2405 0.5685 0.201 Uiso 1 1 calc R . .
C38' C 0.89011(7) 0.21160(9) 0.5218(4) 0.094(4) Uani 1 1 d G . .
C39' C 0.87631(6) 0.20184(10) 0.7171(4) 0.103(4) Uani 1 1 d GDU . .
H39C H 0.8830 0.2165 0.7452 0.123 Uiso 1 1 calc R . .
H39D H 0.8808 0.1899 0.7707 0.123 Uiso 1 1 calc R . .
C40' C 0.84435(4) 0.20302(4) 0.70036(17) 0.110(3) Uani 1 1 d GDU . .
C41' C 0.82922(4) 0.19054(4) 0.62270(18) 0.157(4) Uani 1 1 d GDU . .
H41' H 0.8384 0.1812 0.5721 0.188 Uiso 1 1 calc R . .
C42' C 0.80032(4) 0.19211(5) 0.6206(2) 0.179(5) Uani 1 1 d GDU . .
H42' H 0.7902 0.1838 0.5686 0.214 Uiso 1 1 calc R . .
C43' C 0.78656(4) 0.20614(5) 0.6962(2) 0.171(5) Uani 1 1 d GDU . .
H43' H 0.7672 0.2072 0.6948 0.205 Uiso 1 1 calc R . .
C44' C 0.80169(4) 0.21862(5) 0.7738(2) 0.144(4) Uani 1 1 d GDU . .
H44' H 0.7925 0.2280 0.8244 0.173 Uiso 1 1 calc R . .
C45' C 0.83059(4) 0.21705(4) 0.77592(19) 0.131(4) Uani 1 1 d GDU . .
H45' H 0.8407 0.2254 0.8279 0.157 Uiso 1 1 calc R . .
Cl1 Cl 0.98658(4) 0.11079(5) 0.9034(2) 0.1007(9) Uani 1 1 d GDU . .
O11 O 0.99360(5) 0.10805(5) 1.0151(3) 0.169(4) Uani 1 1 d GDU . .
O12 O 1.00577(4) 0.12289(5) 0.8674(3) 0.220(5) Uani 1 1 d GU . .
O13 O 0.98689(5) 0.09511(5) 0.8182(3) 0.204(5) Uani 1 1 d GU . .
O14 O 0.95803(4) 0.11621(4) 0.9117(2) 0.181(4) Uani 1 1 d GU . .
Cl2 Cl 0.87150(4) 0.13098(4) 0.87020(19) 0.1243(11) Uani 1 1 d GDU . .
O21 O 0.85805(4) 0.12257(4) 0.9546(2) 0.202(4) Uani 1 1 d GDU A .
O22 O 0.85756(4) 0.14999(4) 0.82883(17) 0.150(4) Uani 0.60 1 d PGDU A 1
O23 O 0.87375(4) 0.11505(4) 0.7861(2) 0.137(4) Uani 0.50 1 d PGDU A 1
O24 O 0.89824(4) 0.13796(4) 0.89416(17) 0.129(4) Uani 0.50 1 d PGDU A 1
O22' O 0.86167(4) 0.13198(4) 0.77015(19) 0.144(4) Uani 0.40 1 d PGDU A 2
O23' O 0.89571(4) 0.11631(4) 0.8643(2) 0.139(4) Uani 0.50 1 d PGDU A 2
O24' O 0.88362(4) 0.15210(4) 0.89846(16) 0.152(4) Uani 0.50 1 d PGDU A 2
Cl3 Cl 0.92706(4) 0.21199(4) 0.95859(19) 0.1237(12) Uani 1 1 d GDU . .
O31 O 0.93713(5) 0.21055(5) 1.0722(2) 0.155(4) Uani 1 1 d GU . .
O32 O 0.93071(4) 0.23145(4) 0.8943(2) 0.206(4) Uani 1 1 d GDU . .
O33 O 0.93485(4) 0.19264(4) 0.89796(18) 0.158(3) Uani 1 1 d GU . .
O34 O 0.89701(4) 0.21096(4) 0.97785(18) 0.176(4) Uani 1 1 d GU . .

loop_
_atom_site_aniso_label
_atom_site_aniso_U_11
_atom_site_aniso_U_22
_atom_site_aniso_U_33
_atom_site_aniso_U_23
_atom_site_aniso_U_13
_atom_site_aniso_U_12
Tb1 0.06813(16) 0.0582(2) 0.04921(14) 0.0038(2) 0.00426(19) -0.0038(2)
N1 0.067(4) 0.048(5) 0.079(5) 0.003(3) 0.010(3) -0.006(3)
N2 0.098(4) 0.049(4) 0.054(4) 0.003(4) -0.011(4) 0.002(4)
N3 0.069(4) 0.054(5) 0.046(3) 0.004(3) -0.008(3) 0.000(3)
N4 0.118(5) 0.069(5) 0.068(5) 0.009(4) 0.012(4) 0.023(5)
N5 0.084(4) 0.055(5) 0.050(3) 0.006(3) 0.010(3) 0.000(4)
N6 0.065(4) 0.060(5) 0.074(4) -0.008(4) -0.005(3) -0.007(4)
N7 0.078(4) 0.052(5) 0.079(4) 0.003(4) 0.024(4) -0.001(4)
N8 0.065(3) 0.077(6) 0.033(3) 0.003(3) 0.010(3) -0.005(4)
N9 0.080(4) 0.061(5) 0.048(3) 0.009(3) 0.007(3) -0.006(4)
N10 0.074(4) 0.102(7) 0.073(5) 0.012(5) 0.008(4) -0.006(5)
N11 0.078(4) 0.061(5) 0.062(4) 0.002(4) 0.007(3) -0.012(4)
N12 0.075(4) 0.109(6) 0.055(4) -0.009(5) 0.027(4) -0.023(4)
N13 0.081(4) 0.060(5) 0.079(5) -0.009(4) 0.008(4) -0.003(4)
N14 0.094(5) 0.086(6) 0.088(6) -0.031(5) 0.020(4) -0.016(5)
C1 0.114(6) 0.099(8) 0.045(4) 0.016(5) -0.001(5) 0.040(6)
C2 0.071(5) 0.068(6) 0.060(5) -0.011(5) 0.000(4) 0.002(5)
C3 0.062(4) 0.119(8) 0.043(5) 0.012(5) -0.009(4) -0.010(5)
C4 0.069(5) 0.087(7) 0.068(5) -0.016(5) 0.007(4) 0.012(5)
C5 0.083(6) 0.130(12) 0.142(11) -0.006(10) 0.036(7) 0.001(7)
C6 0.084(5) 0.111(9) 0.092(8) -0.033(7) 0.007(5) 0.005(6)
C7 0.068(5) 0.167(13) 0.081(6) 0.014(8) -0.005(5) 0.006(7)
C8 0.069(5) 0.108(9) 0.099(7) -0.014(7) -0.003(6) 0.017(6)
C16 0.091(5) 0.097(7) 0.051(4) -0.017(6) 0.014(5) -0.004(5)
C17 0.093(6) 0.071(7) 0.044(4) -0.009(4) 0.009(4) -0.018(5)
C18 0.066(5) 0.088(8) 0.083(6) 0.019(6) 0.004(5) 0.011(5)
C19 0.074(5) 0.107(9) 0.066(6) 0.004(6) -0.012(4) -0.017(5)
C20 0.107(7) 0.107(11) 0.123(10) 0.014(8) -0.027(7) 0.013(7)
C21 0.187(12) 0.102(11) 0.145(12) -0.007(9) -0.036(10) 0.051(10)
C22 0.138(9) 0.073(9) 0.138(10) -0.004(8) 0.040(8) 0.022(7)
C23 0.079(6) 0.075(8) 0.094(7) -0.025(6) 0.000(5) 0.003(5)
C24 0.110(6) 0.083(7) 0.084(5) -0.025(5) 0.013(5) -0.007(5)
C25 0.098(5) 0.088(6) 0.089(5) -0.004(5) 0.008(5) -0.015(5)
C26 0.133(7) 0.106(7) 0.127(7) -0.005(6) 0.002(6) -0.021(6)
C27 0.134(7) 0.123(8) 0.142(7) -0.024(7) 0.006(6) -0.027(6)
C28 0.129(7) 0.125(8) 0.147(7) -0.032(7) 0.003(6) -0.019(7)
C29 0.138(7) 0.110(7) 0.149(8) -0.014(7) 0.009(7) -0.025(6)
C30 0.120(6) 0.108(7) 0.134(7) -0.014(6) 0.012(6) -0.042(6)
C9 0.102(6) 0.126(8) 0.106(7) 0.015(6) -0.018(5) 0.030(6)
C10 0.130(6) 0.122(7) 0.124(6) 0.017(6) -0.023(6) 0.020(6)
C11 0.188(8) 0.150(8) 0.182(8) 0.020(8) 0.012(7) 0.028(7)
C12 0.203(8) 0.175(9) 0.207(9) 0.012(8) 0.005(8) 0.046(8)
C13 0.208(8) 0.168(8) 0.203(9) -0.005(8) -0.009(8) 0.043(8)
C14 0.240(9) 0.184(9) 0.214(9) -0.014(8) -0.009(8) 0.045(8)
C15 0.213(8) 0.158(9) 0.190(8) 0.003(8) -0.008(8) 0.043(8)
C39 0.115(7) 0.178(9) 0.102(7) 0.007(7) 0.026(6) -0.037(7)
C40 0.095(5) 0.175(7) 0.128(6) -0.006(6) 0.013(5) -0.019(6)
C41 0.178(8) 0.225(9) 0.188(8) 0.005(8) 0.027(8) -0.004(8)
C42 0.164(8) 0.217(9) 0.195(8) 0.018(8) 0.041(7) -0.005(8)
C43 0.173(8) 0.221(9) 0.193(8) 0.022(8) 0.030(7) -0.013(8)
C44 0.197(9) 0.229(9) 0.207(9) 0.008(8) 0.013(8) -0.015(8)
C45 0.163(8) 0.208(9) 0.178(8) 0.003(8) 0.013(7) -0.004(8)
C9' 0.096(5) 0.071(6) 0.078(5) 0.009(5) 0.019(5) -0.006(5)
C10' 0.099(5) 0.085(6) 0.098(5) 0.027(5) 0.002(5) 0.009(5)
C11' 0.123(6) 0.117(7) 0.148(7) 0.044(6) 0.017(6) 0.024(6)
C12' 0.159(7) 0.148(8) 0.186(8) 0.044(7) 0.018(7) 0.037(7)
C13' 0.169(8) 0.130(8) 0.185(8) 0.032(7) 0.006(7) 0.019(7)
C14' 0.160(7) 0.114(7) 0.154(7) 0.034(7) 0.001(7) 0.013(7)
C15' 0.133(6) 0.087(7) 0.114(6) 0.035(6) 0.008(6) 0.008(6)
C31 0.088(5) 0.070(6) 0.089(6) 0.034(5) 0.006(5) -0.017(5)
C32 0.068(4) 0.054(5) 0.057(4) 0.018(4) -0.003(4) -0.002(4)
C33 0.082(5) 0.064(6) 0.067(5) 0.018(5) -0.005(5) -0.015(5)
C34 0.122(7) 0.073(7) 0.074(6) 0.002(5) -0.007(5) -0.022(6)
C35 0.138(8) 0.055(7) 0.081(6) 0.001(6) 0.005(6) -0.008(6)
C36 0.091(6) 0.146(12) 0.102(9) -0.013(8) -0.019(6) -0.018(7)
C37 0.101(6) 0.114(9) 0.092(7) -0.018(7) 0.035(6) -0.049(6)
C38 0.089(6) 0.075(7) 0.068(5) -0.010(5) 0.013(5) -0.023(5)
C1' 0.077(5) 0.077(7) 0.049(5) 0.007(4) 0.016(4) -0.006(5)
C2' 0.058(4) 0.076(7) 0.075(5) 0.017(5) -0.001(4) -0.011(5)
C3' 0.061(4) 0.059(6) 0.067(5) 0.005(5) 0.012(4) -0.008(4)
C4' 0.091(6) 0.065(7) 0.064(5) 0.012(4) -0.010(4) -0.017(5)
C5' 0.097(6) 0.085(8) 0.091(7) -0.010(6) -0.001(6) -0.010(6)
C6' 0.102(6) 0.075(7) 0.086(7) -0.003(6) 0.011(5) -0.031(6)
C7' 0.109(7) 0.076(9) 0.130(9) 0.008(7) 0.038(7) -0.020(7)
C8' 0.065(5) 0.047(6) 0.086(6) 0.011(5) 0.006(4) 0.002(4)
C16' 0.079(4) 0.060(5) 0.035(3) -0.003(4) 0.007(4) 0.013(4)
C17' 0.069(5) 0.053(6) 0.071(5) -0.004(5) 0.012(4) 0.007(4)
C18' 0.065(4) 0.056(6) 0.073(5) 0.011(5) -0.003(4) -0.007(4)
C19' 0.070(5) 0.092(8) 0.059(5) 0.010(5) 0.007(4) 0.002(5)
C20' 0.103(6) 0.079(7) 0.089(6) 0.003(6) 0.056(5) 0.016(6)
C21' 0.076(5) 0.115(8) 0.098(7) 0.002(8) -0.023(7) -0.016(6)
C22' 0.074(5) 0.088(8) 0.114(8) 0.014(7) 0.005(6) 0.018(6)
C23' 0.068(5) 0.060(6) 0.066(5) 0.018(4) 0.018(4) -0.006(4)
C24' 0.086(5) 0.088(7) 0.067(5) -0.004(5) -0.021(4) 0.004(5)
C25' 0.090(5) 0.097(6) 0.078(5) -0.011(5) -0.015(4) -0.013(5)
C26' 0.117(6) 0.093(6) 0.102(6) -0.007(6) -0.007(5) -0.013(5)
C27' 0.127(6) 0.105(7) 0.107(6) -0.014(6) -0.012(6) -0.012(6)
C28' 0.139(7) 0.108(7) 0.122(6) -0.031(6) -0.033(6) -0.004(6)
C29' 0.122(6) 0.109(7) 0.102(6) -0.027(6) -0.010(6) -0.009(6)
C30' 0.103(6) 0.098(7) 0.095(6) -0.022(5) -0.005(5) 0.000(6)
C31' 0.071(4) 0.067(6) 0.047(4) 0.008(5) 0.004(4) -0.006(4)
C32' 0.091(6) 0.035(5) 0.073(5) 0.008(4) 0.001(5) 0.003(4)
C33' 0.091(6) 0.053(6) 0.079(5) 0.008(5) -0.010(5) 0.003(5)
C34' 0.147(9) 0.075(8) 0.081(6) 0.024(6) 0.004(6) 0.032(7)
C35' 0.230(13) 0.067(9) 0.198(12) 0.036(9) 0.117(11) 0.034(10)
C36' 0.214(9) 0.149(9) 0.158(9) 0.034(8) 0.042(8) 0.053(8)
C37' 0.213(9) 0.139(9) 0.149(8) 0.033(8) 0.051(8) 0.047(8)
C38' 0.112(7) 0.077(7) 0.093(7) 0.014(6) 0.016(6) 0.046(6)
C39' 0.121(7) 0.094(7) 0.093(6) 0.010(6) 0.011(6) 0.011(6)
C40' 0.124(6) 0.101(6) 0.104(6) -0.015(5) 0.015(5) 0.016(5)
C41' 0.145(7) 0.156(8) 0.168(8) -0.019(8) -0.007(7) 0.005(7)
C42' 0.158(7) 0.172(9) 0.206(9) -0.022(8) 0.014(8) 0.001(7)
C43' 0.152(7) 0.169(9) 0.191(8) -0.023(8) 0.019(7) 0.008(7)
C44' 0.135(7) 0.139(8) 0.158(8) -0.030(7) 0.023(7) 0.025(7)
C45' 0.136(7) 0.124(8) 0.132(7) -0.030(7) -0.004(6) 0.016(7)
Cl1 0.0846(13) 0.133(2) 0.0846(15) 0.0024(18) 0.0168(14) -0.0007(15)
O11 0.183(7) 0.186(9) 0.137(7) 0.027(6) -0.029(6) 0.018(7)
O12 0.233(8) 0.216(9) 0.210(9) 0.017(8) 0.041(8) -0.050(8)
O13 0.205(8) 0.219(9) 0.187(8) -0.026(8) 0.007(7) 0.018(8)
O14 0.164(6) 0.245(9) 0.135(7) -0.004(7) -0.004(6) 0.043(7)
Cl2 0.1220(18) 0.161(3) 0.0896(17) 0.0371(19) 0.0382(16) 0.023(2)
O21 0.196(7) 0.220(9) 0.190(7) 0.057(7) 0.083(6) -0.009(7)
O22 0.154(7) 0.156(7) 0.140(7) 0.014(7) 0.006(6) 0.038(6)
O23 0.140(7) 0.139(7) 0.132(7) -0.006(7) 0.026(6) 0.001(7)
O24 0.119(6) 0.166(7) 0.102(6) 0.017(7) 0.023(7) 0.021(6)
O22' 0.140(7) 0.161(8) 0.133(7) 0.013(7) 0.002(7) 0.003(7)
O23' 0.137(7) 0.154(8) 0.125(7) 0.016(7) 0.026(6) 0.022(7)
O24' 0.160(7) 0.162(8) 0.132(7) 0.014(7) 0.011(7) 0.019(7)
Cl3 0.136(2) 0.119(3) 0.116(2) 0.032(2) -0.0124(19) -0.006(2)
O31 0.168(6) 0.154(8) 0.143(6) 0.026(6) -0.018(6) 0.004(6)
O32 0.244(8) 0.189(8) 0.185(7) 0.040(9) -0.027(7) -0.012(8)
O33 0.174(6) 0.153(7) 0.147(6) 0.002(8) -0.012(6) 0.023(6)
O34 0.171(7) 0.190(9) 0.167(7) -0.004(7) 0.000(6) 0.012(7)

loop_
_atom_type_symbol
_atom_type_description
_atom_type_scat_dispersion_real
_atom_type_scat_dispersion_imag
_atom_type_scat_source
C C 0.0033 0.0016 'International Tables Vol C Tables 4.2.6.8 and 6.1.1.4'
H H 0.0000 0.0000 'International Tables Vol C Tables 4.2.6.8 and 6.1.1.4'
N N 0.0061 0.0033 'International Tables Vol C Tables 4.2.6.8 and 6.1.1.4'
O O 0.0106 0.0060 'International Tables Vol C Tables 4.2.6.8 and 6.1.1.4'
Cl Cl 0.1484 0.1585 'International Tables Vol C Tables 4.2.6.8 and 6.1.1.4'
Tb Tb -0.1723 4.1537 'International Tables Vol C Tables 4.2.6.8 and 6.1.1.4'

loop_
_geom_angle_atom_site_label_1
_geom_angle_atom_site_label_2
_geom_angle_atom_site_label_3
_geom_angle
_geom_angle_site_symmetry_1
_geom_angle_site_symmetry_3
_geom_angle_publ_flag
N11 Tb1 N5 81.9(2) . . ?
N11 Tb1 N7 74.7(2) . . ?
N5 Tb1 N7 99.6(2) . . ?
N11 Tb1 N13 97.3(3) . . ?
N5 Tb1 N13 174.8(2) . . ?
N7 Tb1 N13 85.1(2) . . ?
N11 Tb1 N3 169.5(2) . . ?
N5 Tb1 N3 107.2(2) . . ?
N7 Tb1 N3 98.3(2) . . ?
N13 Tb1 N3 74.1(2) . . ?
N11 Tb1 N9 107.7(2) . . ?
N5 Tb1 N9 77.2(2) . . ?
N7 Tb1 N9 175.5(2) . . ?
N13 Tb1 N9 98.3(2) . . ?
N3 Tb1 N9 79.8(2) . . ?
N11 Tb1 N1 117.2(2) . . ?
N5 Tb1 N1 63.4(2) . . ?
N7 Tb1 N1 63.0(2) . . ?
N13 Tb1 N1 121.2(2) . . ?
N3 Tb1 N1 64.5(2) . . ?
N9 Tb1 N1 112.5(2) . . ?
N11 Tb1 N8 63.4(2) . . ?
N5 Tb1 N8 112.2(2) . . ?
N7 Tb1 N8 121.4(2) . . ?
N13 Tb1 N8 63.1(2) . . ?
N3 Tb1 N8 115.9(2) . . ?
N9 Tb1 N8 63.0(2) . . ?
N1 Tb1 N8 174.9(2) . . ?
C31' N1 C16' 109.0(5) . . ?
C31' N1 C1' 107.9(5) . . ?
C16' N1 C1' 103.8(5) . . ?
C31' N1 Tb1 109.4(4) . . ?
C16' N1 Tb1 113.7(4) . . ?
C1' N1 Tb1 112.7(4) . . ?
C2' N2 C8' 105.7(5) . . ?
C2' N2 C9' 126.1(7) . . ?
C8' N2 C9' 127.5(7) . . ?
C2' N3 C3' 101.7(5) . . ?
C2' N3 Tb1 119.5(4) . . ?
C3' N3 Tb1 136.4(4) . . ?
C32' N4 C38' 103.0(5) . . ?
C32' N4 C39' 132.4(7) . . ?
C38' N4 C39' 124.5(7) . . ?
C32' N5 C33' 104.1(6) . . ?
C32' N5 Tb1 120.6(5) . . ?
C33' N5 Tb1 134.1(4) . . ?
C17' N6 C23' 104.7(5) . . ?
C17' N6 C24' 126.0(5) . . ?
C23' N6 C24' 129.3(5) . . ?
C17' N7 C18' 102.2(5) . . ?
C17' N7 Tb1 120.5(4) . . ?
C18' N7 Tb1 132.6(5) . . ?
C31 N8 C1 112.7(6) . . ?
C31 N8 C16 106.7(6) . . ?
C1 N8 C16 114.1(7) . . ?
C31 N8 Tb1 111.1(4) . . ?
C1 N8 Tb1 104.4(5) . . ?
C16 N8 Tb1 107.8(5) . . ?
C2 N9 C3 106.6(7) . . ?
C2 N9 Tb1 116.2(6) . . ?
C3 N9 Tb1 133.5(5) . . ?
C2 N10 C8 105.6(8) . . ?
C2 N10 C9 129.5(7) . . ?
C8 N10 C9 124.9(7) . . ?
C32 N11 C33 105.5(5) . . ?
C32 N11 Tb1 119.7(5) . . ?
C33 N11 Tb1 131.3(4) . . ?
C32 N12 C39 126.0(7) . . ?
C32 N12 C38 109.3(5) . . ?
C39 N12 C38 122.4(8) . . ?
C17 N13 C18 104.5(8) . . ?
C17 N13 Tb1 120.2(7) . . ?
C18 N13 Tb1 132.6(6) . . ?
C23 N14 C17 105.7(8) . . ?
C23 N14 C24 128.4(10) . . ?
C17 N14 C24 125.5(9) . . ?
C2 C1 N8 109.2(8) . . ?
C2 C1 H1A 109.8 . . ?
N8 C1 H1A 109.8 . . ?
C2 C1 H1B 109.8 . . ?
N8 C1 H1B 109.8 . . ?
H1A C1 H1B 108.3 . . ?
N9 C2 N10 114.2(8) . . ?
N9 C2 C1 122.0(8) . . ?
N10 C2 C1 123.8(8) . . ?
C4 C3 N9 135.1(8) . . ?
C4 C3 C8 116.7(8) . . ?
N9 C3 C8 108.1(7) . . ?
C5 C4 C3 120.9(10) . . ?
C5 C4 H4 119.5 . . ?
C3 C4 H4 119.5 . . ?
C4 C5 C6 119.7(12) . . ?
C4 C5 H5 120.2 . . ?
C6 C5 H5 120.2 . . ?
C7 C6 C5 123.4(10) . . ?
C7 C6 H6 118.3 . . ?
C5 C6 H6 118.3 . . ?
C6 C7 C8 115.3(11) . . ?
C6 C7 H7 122.3 . . ?
C8 C7 H7 122.4 . . ?
C7 C8 N10 130.6(10) . . ?
C7 C8 C3 123.7(11) . . ?
N10 C8 C3 105.5(8) . . ?
C17 C16 N8 110.4(8) . . ?
C17 C16 H16A 109.6 . . ?
N8 C16 H16A 109.6 . . ?
C17 C16 H16B 109.6 . . ?
N8 C16 H16B 109.6 . . ?
H16A C16 H16B 108.1 . . ?
N13 C17 N14 112.6(9) . . ?
N13 C17 C16 120.2(9) . . ?
N14 C17 C16 127.1(8) . . ?
C23 C18 C19 122.1(11) . . ?
C23 C18 N13 107.7(8) . . ?
C19 C18 N13 130.2(10) . . ?
C18 C19 C20 118.8(11) . . ?
C18 C19 H19 120.6 . . ?
C20 C19 H19 120.6 . . ?
C19 C20 C21 120.4(11) . . ?
C19 C20 H20 119.8 . . ?
C21 C20 H20 119.8 . . ?
C22 C21 C20 118.9(14) . . ?
C22 C21 H21 120.6 . . ?
C20 C21 H21 120.6 . . ?
C21 C22 C23 119.2(13) . . ?
C21 C22 H22 120.4 . . ?
C23 C22 H22 120.4 . . ?
N14 C23 C18 109.4(10) . . ?
N14 C23 C22 130.1(11) . . ?
C18 C23 C22 120.5(11) . . ?
N14 C24 C25 113.0(8) . . ?
N14 C24 H24A 109.0 . . ?
C25 C24 H24A 109.0 . . ?
N14 C24 H24B 109.0 . . ?
C25 C24 H24B 109.0 . . ?
H24A C24 H24B 107.8 . . ?
C26 C25 C30 120.0 . . ?
C26 C25 C24 122.2(5) . . ?
C30 C25 C24 117.5(5) . . ?
C27 C26 C25 120.0 . . ?
C27 C26 H26 120.0 . . ?
C25 C26 H26 120.0 . . ?
C26 C27 C28 120.0 . . ?
C26 C27 H27 120.0 . . ?
C28 C27 H27 120.0 . . ?
C29 C28 C27 120.0 . . ?
C29 C28 H28 120.0 . . ?
C27 C28 H28 120.0 . . ?
C28 C29 C30 120.0 . . ?
C28 C29 H29 120.0 . . ?
C30 C29 H29 120.0 . . ?
C29 C30 C25 120.0 . . ?
C29 C30 H30 120.0 . . ?
C25 C30 H30 120.0 . . ?
C10 C9 N10 113.2(8) . . ?
C10 C9 H9A 108.9 . . ?
N10 C9 H9A 108.9 . . ?
C10 C9 H9B 109.0 . . ?
N10 C9 H9B 108.9 . . ?
H9A C9 H9B 107.8 . . ?
C11 C10 C15 120.0 . . ?
C11 C10 C9 115.9(6) . . ?
C15 C10 C9 124.1(6) . . ?
C10 C11 C12 120.0 . . ?
C10 C11 H11 120.0 . . ?
C12 C11 H11 120.0 . . ?
C11 C12 C13 120.0 . . ?
C11 C12 H12 120.0 . . ?
C13 C12 H12 120.0 . . ?
C14 C13 C12 120.0 . . ?
C14 C13 H13 120.0 . . ?
C12 C13 H13 120.0 . . ?
C13 C14 C15 120.0 . . ?
C13 C14 H14 120.0 . . ?
C15 C14 H14 120.0 . . ?
C14 C15 C10 120.0 . . ?
C14 C15 H15 120.0 . . ?
C10 C15 H15 120.0 . . ?
N12 C39 C40 120.3(7) . . ?
N12 C39 H39A 107.2 . . ?
C40 C39 H39A 107.3 . . ?
N12 C39 H39B 107.2 . . ?
C40 C39 H39B 107.2 . . ?
H39A C39 H39B 106.9 . . ?
C41 C40 C45 120.0 . . ?
C41 C40 C39 140.1(7) . . ?
C45 C40 C39 99.7(7) . . ?
C42 C41 C40 120.0 . . ?
C42 C41 H41 120.0 . . ?
C40 C41 H41 120.0 . . ?
C41 C42 C43 120.0 . . ?
C41 C42 H42 120.0 . . ?
C43 C42 H42 120.0 . . ?
C42 C43 C44 120.0 . . ?
C42 C43 H43 120.0 . . ?
C44 C43 H43 120.0 . . ?
C45 C44 C43 120.0 . . ?
C45 C44 H44 120.0 . . ?
C43 C44 H44 120.0 . . ?
C44 C45 C40 120.0 . . ?
C44 C45 H45 120.0 . . ?
C40 C45 H45 120.0 . . ?
N2 C9' C10' 113.0(7) . . ?
N2 C9' H9'1 109.0 . . ?
C10' C9' H9'1 108.9 . . ?
N2 C9' H9'2 108.9 . . ?
C10' C9' H9'2 109.1 . . ?
H9'1 C9' H9'2 107.8 . . ?
C11' C10' C15' 120.0 . . ?
C11' C10' C9' 122.4(3) . . ?
C15' C10' C9' 117.6(3) . . ?
C10' C11' C12' 120.0 . . ?
C10' C11' H11' 120.0 . . ?
C12' C11' H11' 120.0 . . ?
C13' C12' C11' 120.0 . . ?
C13' C12' H12' 120.0 . . ?
C11' C12' H12' 120.0 . . ?
C12' C13' C14' 120.0 . . ?
C12' C13' H13' 120.0 . . ?
C14' C13' H13' 120.0 . . ?
C15' C14' C13' 120.0 . . ?
C15' C14' H14' 120.0 . . ?
C13' C14' H14' 120.0 . . ?
C14' C15' C10' 120.0 . . ?
C14' C15' H15' 120.0 . . ?
C10' C15' H15' 120.0 . . ?
N8 C31 C32 108.8(3) . . ?
N8 C31 H31A 109.9 . . ?
C32 C31 H31A 109.9 . . ?
N8 C31 H31B 109.9 . . ?
C32 C31 H31B 109.9 . . ?
H31A C31 H31B 108.3 . . ?
N11 C32 N12 111.5(5) . . ?
N11 C32 C31 122.2(3) . . ?
N12 C32 C31 125.9(3) . . ?
C38 C33 C34 122.3 . . ?
C38 C33 N11 109.6(3) . . ?
C34 C33 N11 128.1(3) . . ?
C33 C34 C35 115.7 . . ?
C33 C34 H34 122.1 . . ?
C35 C34 H34 122.1 . . ?
C36 C35 C34 123.1 . . ?
C36 C35 H35 118.5 . . ?
C34 C35 H35 118.4 . . ?
C37 C36 C35 118.9 . . ?
C37 C36 H36 120.5 . . ?
C35 C36 H36 120.5 . . ?
C36 C37 C38 118.4 . . ?
C36 C37 H37 120.8 . . ?
C38 C37 H37 120.8 . . ?
C33 C38 C37 121.3 . . ?
C33 C38 N12 103.7(3) . . ?
C37 C38 N12 134.7(3) . . ?
C2' C1' N1 110.1(3) . . ?
C2' C1' H1'1 109.6 . . ?
N1 C1' H1'1 109.6 . . ?
C2' C1' H1'2 109.6 . . ?
N1 C1' H1'2 109.6 . . ?
H1'1 C1' H1'2 108.2 . . ?
N2 C2' N3 113.3(4) . . ?
N2 C2' C1' 125.2(3) . . ?
N3 C2' C1' 121.5(3) . . ?
C8' C3' N3 112.8(3) . . ?
C8' C3' C4' 121.9 . . ?
N3 C3' C4' 125.3(3) . . ?
C5' C4' C3' 115.2 . . ?
C5' C4' H4' 122.4 . . ?
C3' C4' H4' 122.4 . . ?
C6' C5' C4' 120.8 . . ?
C6' C5' H5' 119.6 . . ?
C4' C5' H5' 119.6 . . ?
C5' C6' C7' 125.8 . . ?
C5' C6' H6' 117.1 . . ?
C7' C6' H6' 117.1 . . ?
C6' C7' C8' 112.2 . . ?
C6' C7' H7' 123.9 . . ?
C8' C7' H7' 123.9 . . ?
C3' C8' N2 106.5(3) . . ?
C3' C8' C7' 124.0 . . ?
N2 C8' C7' 129.5(3) . . ?
N1 C16' C17' 106.6(3) . . ?
N1 C16' H16C 110.4 . . ?
C17' C16' H16C 110.4 . . ?
N1 C16' H16D 110.4 . . ?
C17' C16' H16D 110.4 . . ?
H16C C16' H16D 108.6 . . ?
N7 C17' N6 114.3(5) . . ?
N7 C17' C16' 122.4(3) . . ?
N6 C17' C16' 123.3(3) . . ?
C23' C18' N7 110.5(3) . . ?
C23' C18' C19' 123.1 . . ?
N7 C18' C19' 125.8(3) . . ?
C18' C19' C20' 110.6 . . ?
C18' C19' H19' 124.7 . . ?
C20' C19' H19' 124.7 . . ?
C21' C20' C19' 126.4 . . ?
C21' C20' H20' 116.8 . . ?
C19' C20' H20' 116.8 . . ?
C20' C21' C22' 121.7 . . ?
C20' C21' H21' 119.2 . . ?
C22' C21' H21' 119.2 . . ?
C23' C22' C21' 110.3 . . ?
C23' C22' H22' 124.8 . . ?
C21' C22' H22' 124.8 . . ?
C18' C23' N6 108.0(3) . . ?
C18' C23' C22' 127.5 . . ?
N6 C23' C22' 124.4(3) . . ?
N6 C24' C25' 111.0(4) . . ?
N6 C24' H24C 109.4 . . ?
C25' C24' H24C 109.4 . . ?
N6 C24' H24D 109.4 . . ?
C25' C24' H24D 109.4 . . ?
H24C C24' H24D 108.0 . . ?
C26' C25' C30' 120.0 . . ?
C26' C25' C24' 122.37(17) . . ?
C30' C25' C24' 117.63(17) . . ?
C27' C26' C25' 120.0 . . ?
C27' C26' H26' 120.0 . . ?
C25' C26' H26' 120.0 . . ?
C26' C27' C28' 120.0 . . ?
C26' C27' H27' 120.0 . . ?
C28' C27' H27' 120.0 . . ?
C29' C28' C27' 120.0 . . ?
C29' C28' H28' 120.0 . . ?
C27' C28' H28' 120.0 . . ?
C30' C29' C28' 120.0 . . ?
C30' C29' H29' 120.0 . . ?
C28' C29' H29' 120.0 . . ?
C29' C30' C25' 120.0 . . ?
C29' C30' H30' 120.0 . . ?
C25' C30' H30' 120.0 . . ?
N1 C31' C32' 107.4(4) . . ?
N1 C31' H31C 110.2 . . ?
C32' C31' H31C 110.2 . . ?
N1 C31' H31D 110.2 . . ?
C32' C31' H31D 110.2 . . ?
H31C C31' H31D 108.5 . . ?
N5 C32' N4 117.7(6) . . ?
N5 C32' C31' 120.3(4) . . ?
N4 C32' C31' 122.1(4) . . ?
C34' C33' C38' 123.0 . . ?
C34' C33' N5 130.3(3) . . ?
C38' C33' N5 106.2(3) . . ?
C33' C34' C35' 115.5 . . ?
C33' C34' H34' 122.2 . . ?
C35' C34' H34' 122.2 . . ?
C36' C35' C34' 119.9 . . ?
C36' C35' H35' 120.1 . . ?
C34' C35' H35' 120.1 . . ?
C35' C36' C37' 123.4 . . ?
C35' C36' H36' 118.3 . . ?
C37' C36' H36' 118.3 . . ?
C36' C37' C38' 114.2 . . ?
C36' C37' H37' 122.9 . . ?
C38' C37' H37' 122.9 . . ?
C33' C38' N4 108.7(4) . . ?
C33' C38' C37' 123.2 . . ?
N4 C38' C37' 127.9(4) . . ?
N4 C39' C40' 109.7(4) . . ?
N4 C39' H39C 109.7 . . ?
C40' C39' H39C 109.7 . . ?
N4 C39' H39D 109.7 . . ?
C40' C39' H39D 109.7 . . ?
H39C C39' H39D 108.2 . . ?
C41' C40' C45' 120.0 . . ?
C41' C40' C39' 125.7(2) . . ?
C45' C40' C39' 114.2(2) . . ?
C40' C41' C42' 120.0 . . ?
C40' C41' H41' 120.0 . . ?
C42' C41' H41' 120.0 . . ?
C43' C42' C41' 120.0 . . ?
C43' C42' H42' 120.0 . . ?
C41' C42' H42' 120.0 . . ?
C44' C43' C42' 120.0 . . ?
C44' C43' H43' 120.0 . . ?
C42' C43' H43' 120.0 . . ?
C45' C44' C43' 120.0 . . ?
C45' C44' H44' 120.0 . . ?
C43' C44' H44' 120.0 . . ?
C44' C45' C40' 120.0 . . ?
C44' C45' H45' 120.0 . . ?
C40' C45' H45' 120.0 . . ?
O12 Cl1 O13 95.7 . . ?
O12 Cl1 O11 103.0 . . ?
O13 Cl1 O11 130.3 . . ?
O12 Cl1 O14 128.6 . . ?
O13 Cl1 O14 102.2 . . ?
O11 Cl1 O14 101.0 . . ?
O22' Cl2 O21 124.5 . . ?
O22' Cl2 O24 121.4 . . ?
O21 Cl2 O24 114.0 . . ?
O22' Cl2 O23 50.9 . . ?
O21 Cl2 O23 111.7 . . ?
O24 Cl2 O23 106.2 . . ?
O22' Cl2 O22 56.7 . . ?
O21 Cl2 O22 110.0 . . ?
O24 Cl2 O22 107.2 . . ?
O23 Cl2 O22 107.6 . . ?
O22' Cl2 O24' 109.9 . . ?
O21 Cl2 O24' 109.9 . . ?
O24 Cl2 O24' 45.8 . . ?
O23 Cl2 O24' 137.2 . . ?
O22 Cl2 O24' 66.1 . . ?
O22' Cl2 O23' 105.8 . . ?
O21 Cl2 O23' 102.6 . . ?
O24 Cl2 O23' 55.3 . . ?
O23 Cl2 O23' 60.4 . . ?
O22 Cl2 O23' 147.3 . . ?
O24' Cl2 O23' 101.0 . . ?
O32 Cl3 O33 108.9 . . ?
O32 Cl3 O31 122.4 . . ?
O33 Cl3 O31 111.3 . . ?
O32 Cl3 O34 104.4 . . ?
O33 Cl3 O34 108.5 . . ?
O31 Cl3 O34 100.0 . . ?

loop_
_geom_bond_atom_site_label_1
_geom_bond_atom_site_label_2
_geom_bond_distance
_geom_bond_site_symmetry_2
_geom_bond_publ_flag
Tb1 N11 2.456(7) . ?
Tb1 N5 2.468(7) . ?
Tb1 N7 2.477(7) . ?
Tb1 N13 2.493(8) . ?
Tb1 N3 2.493(7) . ?
Tb1 N9 2.508(7) . ?
Tb1 N1 2.651(8) . ?
Tb1 N8 2.660(6) . ?
N1 C31' 1.489(8) . ?
N1 C16' 1.493(7) . ?
N1 C1' 1.499(8) . ?
N2 C2' 1.332(7) . ?
N2 C8' 1.394(7) . ?
N2 C9' 1.436(10) . ?
N3 C2' 1.361(6) . ?
N3 C3' 1.384(7) . ?
N4 C32' 1.315(9) . ?
N4 C38' 1.407(9) . ?
N4 C39' 1.441(8) . ?
N5 C32' 1.300(8) . ?
N5 C33' 1.422(9) . ?
N6 C17' 1.367(7) . ?
N6 C23' 1.386(7) . ?
N6 C24' 1.481(7) . ?
N7 C17' 1.319(8) . ?
N7 C18' 1.434(7) . ?
N8 C31 1.458(7) . ?
N8 C1 1.469(11) . ?
N8 C16 1.491(12) . ?
N9 C2 1.274(11) . ?
N9 C3 1.414(10) . ?
N10 C2 1.382(11) . ?
N10 C8 1.407(13) . ?
N10 C9 1.469(13) . ?
N11 C32 1.313(7) . ?
N11 C33 1.419(8) . ?
N12 C32 1.339(7) . ?
N12 C39 1.375(13) . ?
N12 C38 1.405(8) . ?
N13 C17 1.292(11) . ?
N13 C18 1.429(13) . ?
N14 C23 1.320(13) . ?
N14 C17 1.402(13) . ?
N14 C24 1.453(13) . ?
C1 C2 1.468(12) . ?
C1 H1A 0.9700 . ?
C1 H1B 0.9700 . ?
C3 C4 1.361(12) . ?
C3 C8 1.414(14) . ?
C4 C5 1.331(13) . ?
C4 H4 0.9300 . ?
C5 C6 1.382(17) . ?
C5 H5 0.9300 . ?
C6 C7 1.343(16) . ?
C6 H6 0.9300 . ?
C7 C8 1.355(13) . ?
C7 H7 0.9300 . ?
C16 C17 1.467(14) . ?
C16 H16A 0.9700 . ?
C16 H16B 0.9700 . ?
C18 C23 1.364(15) . ?
C18 C19 1.370(13) . ?
C19 C20 1.407(17) . ?
C19 H19 0.9300 . ?
C20 C21 1.443(19) . ?
C20 H20 0.9300 . ?
C21 C22 1.377(19) . ?
C21 H21 0.9300 . ?
C22 C23 1.432(17) . ?
C22 H22 0.9300 . ?
C24 C25 1.540(12) . ?
C24 H24A 0.9700 . ?
C24 H24B 0.9700 . ?
C25 C26 1.3900 . ?
C25 C30 1.3900 . ?
C26 C27 1.3900 . ?
C26 H26 0.9300 . ?
C27 C28 1.3900 . ?
C27 H27 0.9300 . ?
C28 C29 1.3900 . ?
C28 H28 0.9300 . ?
C29 C30 1.3900 . ?
C29 H29 0.9300 . ?
C30 H30 0.9300 . ?
C9 C10 1.443(10) . ?
C9 H9A 0.9700 . ?
C9 H9B 0.9700 . ?
C10 C11 1.3900 . ?
C10 C15 1.3900 . ?
C11 C12 1.3900 . ?
C11 H11 0.9300 . ?
C12 C13 1.3900 . ?
C12 H12 0.9300 . ?
C13 C14 1.3900 . ?
C13 H13 0.9300 . ?
C14 C15 1.3900 . ?
C14 H14 0.9300 . ?
C15 H15 0.9300 . ?
C39 C40 1.508(9) . ?
C39 H39A 0.9700 . ?
C39 H39B 0.9700 . ?
C40 C41 1.3900 . ?
C40 C45 1.3900 . ?
C41 C42 1.3900 . ?
C41 H41 0.9300 . ?
C42 C43 1.3900 . ?
C42 H42 0.9300 . ?
C43 C44 1.3900 . ?
C43 H43 0.9300 . ?
C44 C45 1.3900 . ?
C44 H44 0.9300 . ?
C45 H45 0.9300 . ?
C9' C10' 1.483(13) . ?
C9' H9'1 0.9700 . ?
C9' H9'2 0.9700 . ?
C10' C11' 1.3900 . ?
C10' C15' 1.3900 . ?
C11' C12' 1.3900 . ?
C11' H11' 0.9300 . ?
C12' C13' 1.3900 . ?
C12' H12' 0.9300 . ?
C13' C14' 1.3900 . ?
C13' H13' 0.9300 . ?
C14' C15' 1.3900 . ?
C14' H14' 0.9300 . ?
C15' H15' 0.9300 . ?
C31 C32 1.4856 . ?
C31 H31A 0.9700 . ?
C31 H31B 0.9700 . ?
C33 C38 1.3786 . ?
C33 C34 1.3888 . ?
C34 C35 1.4104 . ?
C34 H34 0.9300 . ?
C35 C36 1.4040 . ?
C35 H35 0.9300 . ?
C36 C37 1.3909 . ?
C36 H36 0.9300 . ?
C37 C38 1.4019 . ?
C37 H37 0.9300 . ?
C1' C2' 1.4945 . ?
C1' H1'1 0.9700 . ?
C1' H1'2 0.9700 . ?
C3' C8' 1.3159 . ?
C3' C4' 1.4498 . ?
C4' C5' 1.4056 . ?
C4' H4' 0.9300 . ?
C5' C6' 1.3351 . ?
C5' H5' 0.9300 . ?
C6' C7' 1.4144 . ?
C6' H6' 0.9300 . ?
C7' C8' 1.4326 . ?
C7' H7' 0.9300 . ?
C16' C17' 1.5131 . ?
C16' H16C 0.9700 . ?
C16' H16D 0.9700 . ?
C18' C23' 1.3231 . ?
C18' C19' 1.4641 . ?
C19' C20' 1.4706 . ?
C19' H19' 0.9300 . ?
C20' C21' 1.3356 . ?
C20' H20' 0.9300 . ?
C21' C22' 1.5102 . ?
C21' H21' 0.9300 . ?
C22' C23' 1.4380 . ?
C22' H22' 0.9300 . ?
C24' C25' 1.538(5) . ?
C24' H24C 0.9700 . ?
C24' H24D 0.9700 . ?
C25' C26' 1.3900 . ?
C25' C30' 1.3900 . ?
C26' C27' 1.3900 . ?
C26' H26' 0.9300 . ?
C27' C28' 1.3900 . ?
C27' H27' 0.9300 . ?
C28' C29' 1.3900 . ?
C28' H28' 0.9300 . ?
C29' C30' 1.3900 . ?
C29' H29' 0.9300 . ?
C30' H30' 0.9300 . ?
C31' C32' 1.5310 . ?
C31' H31C 0.9700 . ?
C31' H31D 0.9700 . ?
C33' C34' 1.3716 . ?
C33' C38' 1.3850 . ?
C34' C35' 1.4591 . ?
C34' H34' 0.9300 . ?
C35' C36' 1.3991 . ?
C35' H35' 0.9300 . ?
C36' C37' 1.4101 . ?
C36' H36' 0.9300 . ?
C37' C38' 1.4130 . ?
C37' H37' 0.9300 . ?
C39' C40' 1.549(4) . ?
C39' H39C 0.9700 . ?
C39' H39D 0.9700 . ?
C40' C41' 1.3900 . ?
C40' C45' 1.3900 . ?
C41' C42' 1.3900 . ?
C41' H41' 0.9300 . ?
C42' C43' 1.3900 . ?
C42' H42' 0.9300 . ?
C43' C44' 1.3900 . ?
C43' H43' 0.9300 . ?
C44' C45' 1.3900 . ?
C44' H44' 0.9300 . ?
C45' H45' 0.9300 . ?
Cl1 O12 1.2358 . ?
Cl1 O13 1.3736 . ?
Cl1 O11 1.4031 . ?
Cl1 O14 1.4089 . ?
Cl2 O22' 1.3018 . ?
Cl2 O21 1.3026 . ?
Cl2 O24 1.3762 . ?
Cl2 O23 1.3774 . ?
Cl2 O22 1.3805 . ?
Cl2 O24' 1.3945 . ?
Cl2 O23' 1.4402 . ?
Cl3 O32 1.3788 . ?
Cl3 O33 1.3892 . ?
Cl3 O31 1.4612 . ?
Cl3 O34 1.4619 . ?
